data_7112371
loop_
_publ_author_name
'Zhou, Feng'
'Zeng, Xing-Ping'
'Wang, Chao'
'Zhao, Xiao-Li'
'Zhou, Jian'

_publ_section_title
;
 Organocatalytic asymmetric synthesis of 3,3-disubstituted oxindoles
 featuring two heteroatoms at the C3 position.
;
_journal_issue 20
_journal_name_full 'Chemical communications (Cambridge, England)'
_journal_page_first 2022
_journal_page_last 2024
_journal_paper_doi 10.1039/c3cc38819k
_journal_volume 49
_journal_year 2013
_chemical_formula_sum 'C28 H31 N3 O5 S'
_chemical_formula_weight 521.62
_chemical_name_systematic
;
?
;
_space_group_IT_number 14
_symmetry_cell_setting monoclinic
_symmetry_space_group_name_Hall '-P 2ybc'
_symmetry_space_group_name_H-M 'P 1 21/c 1'
_atom_sites_solution_hydrogens geom
_atom_sites_solution_primary direct
_atom_sites_solution_secondary difmap
_audit_creation_method SHELXL-97
_cell_angle_alpha 90.00
_cell_angle_beta 96.000(2)
_cell_angle_gamma 90.00
_cell_formula_units_Z 4
_cell_length_a 13.8796(10)
_cell_length_b 23.1960(17)
_cell_length_c 8.6991(6)
_cell_measurement_temperature 296(2)
_cell_volume 2785.3(3)
_computing_structure_refinement 'SHELXL-97 (Sheldrick, 2008)'
_computing_structure_solution 'SHELXS-97 (Sheldrick, 2008)'
_diffrn_ambient_temperature 296(2)
_diffrn_measured_fraction_theta_full 0.998
_diffrn_measured_fraction_theta_max 0.998
_diffrn_radiation_monochromator graphite
_diffrn_radiation_source 'fine-focus sealed tube'
_diffrn_radiation_type MoK\a
_diffrn_radiation_wavelength 0.71073
_diffrn_reflns_av_R_equivalents 0.0604
_diffrn_reflns_av_sigmaI/netI 0.0439
_diffrn_reflns_limit_h_max 16
_diffrn_reflns_limit_h_min -16
_diffrn_reflns_limit_k_max 27
_diffrn_reflns_limit_k_min -27
_diffrn_reflns_limit_l_max 9
_diffrn_reflns_limit_l_min -10
_diffrn_reflns_number 32345
_diffrn_reflns_theta_full 25.01
_diffrn_reflns_theta_max 25.01
_diffrn_reflns_theta_min 1.48
_exptl_absorpt_coefficient_mu 0.157
_exptl_absorpt_correction_T_max 0.9829
_exptl_absorpt_correction_T_min 0.9341
_exptl_absorpt_correction_type multi-scan
_exptl_crystal_colour colorless
_exptl_crystal_density_diffrn 1.244
_exptl_crystal_density_method 'not measured'
_exptl_crystal_description block
_exptl_crystal_F_000 1104
_exptl_crystal_size_max 0.44
_exptl_crystal_size_mid 0.23
_exptl_crystal_size_min 0.11
_refine_diff_density_max 1.048
_refine_diff_density_min -0.757
_refine_diff_density_rms 0.066
_refine_ls_extinction_method none
_refine_ls_goodness_of_fit_ref 1.054
_refine_ls_hydrogen_treatment constr
_refine_ls_matrix_type full
_refine_ls_number_parameters 334
_refine_ls_number_reflns 4920
_refine_ls_number_restraints 11
_refine_ls_restrained_S_all 1.111
_refine_ls_R_factor_all 0.1233
_refine_ls_R_factor_gt 0.0865
_refine_ls_shift/su_max 0.001
_refine_ls_shift/su_mean 0.000
_refine_ls_structure_factor_coef Fsqd
_refine_ls_weighting_details 'calc w=1/[\s^2^(Fo^2^)+(0.1054P)^2^+5.3053P] where P=(Fo^2^+2Fc^2^)/3'
_refine_ls_weighting_scheme calc
_refine_ls_wR_factor_gt 0.2238
_refine_ls_wR_factor_ref 0.2563
_reflns_number_gt 3237
_reflns_number_total 4920
_reflns_threshold_expression >2sigma(I)
_cod_duplicate_entry 7108910
_cod_data_source_file c3cc38819k.txt
_cod_data_source_block z
_cod_depositor_comments
;
The following automatic conversions were performed:

'_symmetry_cell_setting' value 'Monoclinic' changed to 'monoclinic'
according to
/usr/data/users/saulius/automatic-downloads/retrospective/RSC/lib/dictionaries/cif_core.dic
dictionary named 'cif_core.dic' version 2.4.2 from 2011-04-26.

Automatic conversion script
Id: cif_fix_values 2281 2013-09-26 08:29:07Z andrius 
;
_cod_original_sg_symbol_H-M P2(1)/c
_cod_database_code 7112371

loop_
_symmetry_equiv_pos_as_xyz
'x, y, z'
'-x, y+1/2, -z+1/2'
'-x, -y, -z'
'x, -y-1/2, z-1/2'

loop_
_atom_site_label
_atom_site_type_symbol
_atom_site_fract_x
_atom_site_fract_y
_atom_site_fract_z
_atom_site_U_iso_or_equiv
_atom_site_adp_type
_atom_site_occupancy
_atom_site_symmetry_multiplicity
_atom_site_calc_flag
_atom_site_refinement_flags
S1 S 3.45009(9) 0.87331(7) -1.44563(14) 0.0605(4) Uani 1 1 d .
O1 O 3.4364(3) 1.00272(16) -1.3002(5) 0.0734(11) Uani 1 1 d .
O2 O 3.7448(3) 0.84786(17) -1.3727(4) 0.0698(11) Uani 1 1 d .
O3 O 3.7462(3) 0.87722(15) -1.6215(4) 0.0612(9) Uani 1 1 d .
O4 O 3.7452(2) 0.98414(15) -1.3233(4) 0.0608(9) Uani 1 1 d .
O5 O 3.6464(2) 0.98429(15) -1.1317(4) 0.0620(9) Uani 1 1 d .
N1 N 3.4409(3) 0.94631(17) -1.0844(4) 0.0510(10) Uani 1 1 d .
H1A H 3.4032 0.9663 -1.0326 0.061 Uiso 1 1 calc R
N2 N 3.6365(3) 0.91239(16) -1.4864(4) 0.0473(9) Uani 1 1 d .
H2B H 3.6055 0.9229 -1.5726 0.057 Uiso 1 1 calc R
N3 N 3.6094(3) 0.93166(16) -1.3466(4) 0.0475(9) Uani 1 1 d .
C11 C 3.4877(3) 0.89562(19) -1.0286(5) 0.0453(10) Uani 1 1 d .
C12 C 3.4886(4) 0.8715(2) -0.8854(6) 0.0627(14) Uani 1 1 d .
H12A H 3.4565 0.8885 -0.8085 0.075 Uiso 1 1 calc R
C13 C 3.5396(5) 0.8205(3) -0.8599(7) 0.0768(17) Uani 1 1 d .
H13A H 3.5408 0.8026 -0.7641 0.092 Uiso 1 1 calc R
C14 C 3.5882(4) 0.7958(2) -0.9713(6) 0.0709(15) Uani 1 1 d .
H14A H 3.6210 0.7612 -0.9506 0.085 Uiso 1 1 calc R
C15 C 3.5894(4) 0.8216(2) -1.1158(6) 0.0553(12) Uani 1 1 d .
H15A H 3.6235 0.8053 -1.1914 0.066 Uiso 1 1 calc R
C16 C 3.5385(3) 0.87213(18) -1.1431(5) 0.0421(10) Uani 1 1 d .
C17 C 3.5222(3) 0.90948(19) -1.2841(5) 0.0426(10) Uani 1 1 d .
C18 C 3.4614(3) 0.9602(2) -1.2267(6) 0.0508(11) Uani 1 1 d .
C19 C 3.6671(3) 0.9686(2) -1.2572(6) 0.0502(11) Uani 1 1 d .
C20 C 3.8206(4) 1.0203(3) -1.2385(7) 0.0719(16) Uani 1 1 d .
C21 C 3.8572(5) 0.9917(4) -1.0874(9) 0.107(2) Uani 1 1 d .
H21A H 3.8829 0.9544 -1.1077 0.160 Uiso 1 1 calc R
H21B H 3.8047 0.9876 -1.0245 0.160 Uiso 1 1 calc R
H21C H 3.9071 1.0151 -1.0340 0.160 Uiso 1 1 calc R
C22 C 3.8978(5) 1.0209(4) -1.3476(10) 0.113(3) Uani 1 1 d .
H22A H 3.9219 0.9825 -1.3584 0.169 Uiso 1 1 calc R
H22B H 3.9498 1.0457 -1.3072 0.169 Uiso 1 1 calc R
H22C H 3.8708 1.0350 -1.4467 0.169 Uiso 1 1 calc R
C23 C 3.7788(6) 1.0796(3) -1.2156(9) 0.098(2) Uani 1 1 d .
H23A H 3.7566 1.0960 -1.3144 0.147 Uiso 1 1 calc R
H23B H 3.8279 1.1040 -1.1639 0.147 Uiso 1 1 calc R
H23C H 3.7254 1.0765 -1.1542 0.147 Uiso 1 1 calc R
C24 C 3.7143(3) 0.8760(2) -1.4827(6) 0.0505(11) Uani 1 1 d .
C25 C 3.8305(4) 0.8422(2) -1.6557(7) 0.0669(15) Uani 1 1 d .
C26 C 3.9177(4) 0.8579(3) -1.5432(9) 0.095(2) Uani 1 1 d .
H26A H 3.9312 0.8983 -1.5517 0.143 Uiso 1 1 calc R
H26B H 3.9730 0.8361 -1.5672 0.143 Uiso 1 1 calc R
H26C H 3.9042 0.8493 -1.4396 0.143 Uiso 1 1 calc R
C27 C 3.8436(6) 0.8607(3) -1.8178(8) 0.104(2) Uani 1 1 d .
H27A H 3.7874 0.8501 -1.8856 0.156 Uiso 1 1 calc R
H27B H 3.8997 0.8421 -1.8507 0.156 Uiso 1 1 calc R
H27C H 3.8520 0.9018 -1.8204 0.156 Uiso 1 1 calc R
C28 C 3.8056(5) 0.7790(2) -1.6474(8) 0.0820(18) Uani 1 1 d .
H28A H 3.7506 0.7707 -1.7204 0.123 Uiso 1 1 calc R
H28B H 3.7905 0.7698 -1.5451 0.123 Uiso 1 1 calc R
H28C H 3.8599 0.7563 -1.6716 0.123 Uiso 1 1 calc R
C1 C 3.3514(4) 0.8502(4) -1.3462(7) 0.101(3) Uani 1 1 d D
C2 C 3.2730(5) 0.8807(5) -1.3223(9) 0.161(6) Uani 1 1 d D
H2A H 3.2625 0.9185 -1.3555 0.193 Uiso 1 1 calc R
C3 C 3.2000(6) 0.8456(4) -1.2315(8) 0.096(2) Uani 1 1 d D
C4 C 3.2214(6) 0.7897(4) -1.1805(9) 0.120(3) Uani 1 1 d D
C5 C 3.2979(8) 0.7566(5) -1.2087(13) 0.239(10) Uani 1 1 d D
H5A H 3.3103 0.7183 -1.1818 0.287 Uiso 1 1 calc R
C6 C 3.3540(8) 0.7946(5) -1.2889(11) 0.170(6) Uani 1 1 d D
H6A H 3.4109 0.7765 -1.3101 0.205 Uiso 1 1 calc R
C7 C 3.1232(8) 0.8787(5) -1.2101(13) 0.299(14) Uani 1 1 d D
H7A H 3.1121 0.9167 -1.2410 0.359 Uiso 1 1 calc R
C8 C 3.0639(9) 0.8433(6) -1.1312(15) 0.197(8) Uani 1 1 d D
H8A H 3.0050 0.8606 -1.1174 0.237 Uiso 1 1 calc R
C9 C 3.0717(6) 0.7885(5) -1.0684(10) 0.141(4) Uani 1 1 d D
H9A H 3.0239 0.7741 -1.0116 0.169 Uiso 1 1 calc R
C10 C 3.1500(7) 0.7562(6) -1.0912(11) 0.162(5) Uani 1 1 d D
H10B H 3.1594 0.7184 -1.0570 0.194 Uiso 1 1 calc R

loop_
_atom_site_aniso_label
_atom_site_aniso_U_11
_atom_site_aniso_U_22
_atom_site_aniso_U_33
_atom_site_aniso_U_23
_atom_site_aniso_U_13
_atom_site_aniso_U_12
S1 0.0523(7) 0.0868(10) 0.0431(7) -0.0056(6) 0.0075(5) -0.0115(6)
O1 0.078(3) 0.063(2) 0.083(3) 0.023(2) 0.023(2) 0.027(2)
O2 0.072(2) 0.079(3) 0.061(2) 0.019(2) 0.0185(18) 0.024(2)
O3 0.067(2) 0.067(2) 0.0544(19) 0.0049(17) 0.0277(17) 0.0134(17)
O4 0.0506(19) 0.067(2) 0.068(2) -0.0075(17) 0.0188(16) -0.0124(17)
O5 0.059(2) 0.066(2) 0.064(2) -0.0174(18) 0.0186(17) -0.0045(17)
N1 0.051(2) 0.052(2) 0.053(2) -0.0029(18) 0.0189(18) 0.0069(18)
N2 0.045(2) 0.057(2) 0.041(2) 0.0016(17) 0.0094(16) 0.0045(18)
N3 0.045(2) 0.053(2) 0.046(2) -0.0028(17) 0.0134(17) -0.0027(17)
C11 0.044(2) 0.047(3) 0.045(2) -0.001(2) 0.0088(19) 0.001(2)
C12 0.071(3) 0.074(4) 0.046(3) 0.001(3) 0.016(2) 0.003(3)
C13 0.097(4) 0.082(4) 0.054(3) 0.023(3) 0.018(3) 0.013(4)
C14 0.085(4) 0.062(3) 0.067(3) 0.018(3) 0.009(3) 0.019(3)
C15 0.062(3) 0.048(3) 0.058(3) 0.002(2) 0.012(2) 0.008(2)
C16 0.042(2) 0.045(2) 0.040(2) -0.0007(19) 0.0077(18) -0.0018(19)
C17 0.039(2) 0.048(2) 0.043(2) 0.0006(19) 0.0092(18) 0.0025(19)
C18 0.045(3) 0.052(3) 0.056(3) 0.004(2) 0.011(2) 0.005(2)
C19 0.048(3) 0.047(3) 0.057(3) -0.001(2) 0.014(2) 0.000(2)
C20 0.052(3) 0.069(4) 0.095(4) -0.006(3) 0.008(3) -0.018(3)
C21 0.073(4) 0.121(6) 0.122(6) 0.013(5) -0.012(4) 0.002(4)
C22 0.066(4) 0.129(7) 0.147(7) -0.011(5) 0.033(4) -0.040(4)
C23 0.106(5) 0.065(4) 0.123(6) -0.014(4) 0.006(5) -0.019(4)
C24 0.050(3) 0.050(3) 0.055(3) -0.001(2) 0.018(2) 0.001(2)
C25 0.060(3) 0.067(3) 0.080(4) -0.009(3) 0.034(3) 0.004(3)
C26 0.056(4) 0.101(5) 0.132(6) -0.030(4) 0.027(4) -0.010(3)
C27 0.119(6) 0.113(6) 0.092(5) 0.003(4) 0.065(5) 0.010(5)
C28 0.080(4) 0.061(4) 0.107(5) -0.012(3) 0.022(4) 0.002(3)
C1 0.067(4) 0.188(8) 0.049(3) -0.027(4) 0.008(3) -0.059(5)
C2 0.048(4) 0.333(16) 0.105(6) -0.106(8) 0.021(4) -0.039(6)
C3 0.097(5) 0.118(6) 0.070(4) -0.022(4) -0.013(4) 0.001(5)
C4 0.087(5) 0.148(8) 0.115(6) -0.045(6) -0.037(5) 0.017(5)
C5 0.34(2) 0.146(11) 0.199(14) -0.063(10) -0.146(15) 0.115(13)
C6 0.175(10) 0.245(14) 0.091(6) 0.019(7) 0.008(6) -0.157(11)
C7 0.36(2) 0.244(17) 0.243(18) -0.166(15) -0.225(18) 0.165(18)
C8 0.166(11) 0.289(19) 0.139(10) 0.005(11) 0.026(8) -0.151(13)
C9 0.107(7) 0.231(12) 0.089(6) 0.002(7) 0.026(5) -0.106(8)
C10 0.085(6) 0.289(16) 0.112(7) 0.007(8) 0.015(5) -0.065(9)

loop_
_atom_type_symbol
_atom_type_description
_atom_type_scat_dispersion_real
_atom_type_scat_dispersion_imag
_atom_type_scat_source
C C 0.0033 0.0016 'International Tables Vol C Tables 4.2.6.8 and 6.1.1.4'
H H 0.0000 0.0000 'International Tables Vol C Tables 4.2.6.8 and 6.1.1.4'
N N 0.0061 0.0033 'International Tables Vol C Tables 4.2.6.8 and 6.1.1.4'
O O 0.0106 0.0060 'International Tables Vol C Tables 4.2.6.8 and 6.1.1.4'
S S 0.1246 0.1234 'International Tables Vol C Tables 4.2.6.8 and 6.1.1.4'

loop_
_geom_angle_atom_site_label_1
_geom_angle_atom_site_label_2
_geom_angle_atom_site_label_3
_geom_angle
C1 S1 C17 98.7(2)
C24 O3 C25 121.0(4)
C19 O4 C20 120.3(4)
C18 N1 C11 112.6(4)
C24 N2 N3 117.7(4)
C19 N3 N2 120.5(4)
C19 N3 C17 117.8(4)
N2 N3 C17 121.4(4)
C12 C11 C16 122.4(4)
C12 C11 N1 128.2(4)
C16 C11 N1 109.4(4)
C11 C12 C13 116.9(5)
C14 C13 C12 121.9(5)
C13 C14 C15 120.9(5)
C16 C15 C14 117.9(5)
C15 C16 C11 120.0(4)
C15 C16 C17 131.6(4)
C11 C16 C17 108.4(4)
N3 C17 C16 116.4(4)
N3 C17 C18 110.4(4)
C16 C17 C18 102.4(3)
N3 C17 S1 106.3(3)
C16 C17 S1 112.6(3)
C18 C17 S1 108.6(3)
O1 C18 N1 127.6(4)
O1 C18 C17 125.6(4)
N1 C18 C17 106.8(4)
O5 C19 O4 126.1(4)
O5 C19 N3 121.5(4)
O4 C19 N3 112.4(4)
O4 C20 C22 101.8(5)
O4 C20 C21 109.9(5)
C22 C20 C21 110.8(6)
O4 C20 C23 108.7(5)
C22 C20 C23 112.5(6)
C21 C20 C23 112.5(6)
O2 C24 O3 128.0(4)
O2 C24 N2 124.5(4)
O3 C24 N2 107.5(4)
O3 C25 C27 102.0(5)
O3 C25 C28 109.5(4)
C27 C25 C28 111.9(6)
O3 C25 C26 109.4(5)
C27 C25 C26 111.6(6)
C28 C25 C26 111.9(6)
C2 C1 C6 115.5(8)
C2 C1 S1 126.8(7)
C6 C1 S1 117.7(6)
C1 C2 C3 112.5(9)
C7 C3 C4 129.4(9)
C7 C3 C2 109.7(9)
C4 C3 C2 120.9(8)
C5 C4 C3 128.1(9)
C5 C4 C10 111.4(9)
C3 C4 C10 120.4(8)
C4 C5 C6 102.6(10)
C1 C6 C5 140.2(11)
C3 C7 C8 104.5(11)
C9 C8 C7 135.2(12)
C10 C9 C8 118.8(9)
C9 C10 C4 111.5(9)

loop_
_geom_bond_atom_site_label_1
_geom_bond_atom_site_label_2
_geom_bond_distance
S1 C1 1.778(6)
S1 C17 1.840(4)
O1 C18 1.206(6)
O2 C24 1.198(6)
O3 C24 1.328(5)
O3 C25 1.481(6)
O4 C19 1.329(5)
O4 C20 1.477(6)
O5 C19 1.213(5)
N1 C18 1.338(6)
N1 C11 1.405(6)
N2 C24 1.369(6)
N2 N3 1.385(5)
N3 C19 1.360(6)
N3 C17 1.470(5)
C11 C12 1.365(7)
C11 C16 1.390(6)
C12 C13 1.384(8)
C13 C14 1.363(8)
C14 C15 1.395(7)
C15 C16 1.376(6)
C16 C17 1.499(6)
C17 C18 1.560(6)
C20 C22 1.504(9)
C20 C21 1.512(9)
C20 C23 1.514(9)
C25 C27 1.503(8)
C25 C28 1.508(8)
C25 C26 1.520(9)
C1 C2 1.333(8)
C1 C6 1.381(9)
C2 C3 1.575(8)
C3 C7 1.342(9)
C3 C4 1.392(8)
C4 C5 1.354(9)
C4 C10 1.533(8)
C5 C6 1.409(9)
C7 C8 1.394(10)
C8 C9 1.383(9)
C9 C10 1.351(9)
